data_7243847
loop_
_publ_author_name
'Reddy, Soudherpally Thirupathi'
'Sivaramakrishna, Dokku'
'Mamatha, Keerthi'
'Sharma, Manju'
'Swamy, Musti J.'

_publ_section_title
;
 Packing polymorphism, odd--even alternation and thermotropic phase
 transitions in N-,O-diacylethanolamines with varying N-acyl chains. A
 combined experimental and computational study
;
_journal_name_full 'Physical Chemistry Chemical Physics'
_journal_paper_doi 10.1039/D1CP03704H
_journal_year 2021
_chemical_formula_moiety 'C31 H61 N O3'
_chemical_formula_sum 'C31 H61 N O3'
_chemical_formula_weight 495.80
_space_group_crystal_system monoclinic
_space_group_IT_number 15
_space_group_name_Hall '-C 2yc'
_space_group_name_H-M_alt 'C 1 2/c 1'
_atom_sites_solution_hydrogens mixed
_audit_creation_date 2020-05-19
_audit_creation_method
;
Olex2 1.2
(compiled 2018.05.29 svn.r3508 for OlexSys, GUI svn.r5506)
;
_audit_update_record
;
2020-10-27 deposited with the CCDC.	2021-10-20 downloaded from the CCDC.
;
_cell_angle_alpha 90
_cell_angle_beta 91.444(3)
_cell_angle_gamma 90
_cell_formula_units_Z 8
_cell_length_a 144.31(3)
_cell_length_b 4.8880(11)
_cell_length_c 8.748(2)
_cell_measurement_reflns_used 7708
_cell_measurement_temperature 293(2)
_cell_measurement_theta_max 28.29
_cell_measurement_theta_min 2.54
_cell_volume 6169(2)
_computing_molecular_graphics 'Olex2 (Dolomanov et al., 2009)'
_computing_publication_material 'Olex2 (Dolomanov et al., 2009)'
_computing_structure_refinement 'ShelXL (Sheldrick, 2015)'
_diffrn_ambient_temperature 293(2)
_diffrn_measured_fraction_theta_full 0.951
_diffrn_measured_fraction_theta_max 0.951
_diffrn_measurement_device_type 'CCD area detector'
_diffrn_measurement_method 'phi and omega scans'
_diffrn_radiation_monochromator graphite
_diffrn_radiation_type MoK\a
_diffrn_radiation_wavelength 0.71073
_diffrn_reflns_av_R_equivalents 0.0472
_diffrn_reflns_av_unetI/netI 0.0367
_diffrn_reflns_Laue_measured_fraction_full 0.951
_diffrn_reflns_Laue_measured_fraction_max 0.951
_diffrn_reflns_limit_h_max 170
_diffrn_reflns_limit_h_min -170
_diffrn_reflns_limit_k_max 5
_diffrn_reflns_limit_k_min -5
_diffrn_reflns_limit_l_max 10
_diffrn_reflns_limit_l_min -10
_diffrn_reflns_number 23954
_diffrn_reflns_point_group_measured_fraction_full 0.951
_diffrn_reflns_point_group_measured_fraction_max 0.951
_diffrn_reflns_theta_full 24.999
_diffrn_reflns_theta_max 24.999
_diffrn_reflns_theta_min 1.129
_exptl_absorpt_coefficient_mu 0.066
_exptl_absorpt_correction_type none
_exptl_crystal_colour colourless
_exptl_crystal_colour_primary colourless
_exptl_crystal_density_diffrn 1.068
_exptl_crystal_description block
_exptl_crystal_F_000 2224
_exptl_crystal_size_max 0.24
_exptl_crystal_size_mid 0.18
_exptl_crystal_size_min 0.1
_refine_diff_density_max 0.585
_refine_diff_density_min -0.376
_refine_diff_density_rms 0.081
_refine_ls_extinction_method none
_refine_ls_goodness_of_fit_ref 1.183
_refine_ls_hydrogen_treatment mixed
_refine_ls_matrix_type full
_refine_ls_number_parameters 322
_refine_ls_number_reflns 5172
_refine_ls_number_restraints 0
_refine_ls_restrained_S_all 1.183
_refine_ls_R_factor_all 0.0690
_refine_ls_R_factor_gt 0.0658
_refine_ls_shift/su_max 0.001
_refine_ls_shift/su_mean 0.000
_refine_ls_structure_factor_coef Fsqd
_refine_ls_weighting_details 'w=1/[\s^2^(Fo^2^)+(0.0697P)^2^+9.3629P] where P=(Fo^2^+2Fc^2^)/3'
_refine_ls_weighting_scheme calc
_refine_ls_wR_factor_gt 0.1742
_refine_ls_wR_factor_ref 0.1763
_reflns_Friedel_coverage 0.000
_reflns_number_gt 4795
_reflns_number_total 5172
_reflns_threshold_expression 'I > 2\s(I)'
_cod_data_source_file d1cp03704h2.cif
_cod_data_source_block nmopd
_cod_database_code 7243847
_shelx_shelxl_version_number 2018/3
_shelx_space_group_comment
;
The symmetry employed for this shelxl refinement is uniquely defined
by the following loop, which should always be used as a source of
symmetry information in preference to the above space-group names.
They are only intended as comments.
;
_shelx_estimated_absorpt_t_max 0.993
_shelx_estimated_absorpt_t_min 0.984
_olex2_refinement_description
;
1. Fixed Uiso
 At 1.2 times of:
  All C(H,H) groups
 At 1.5 times of:
  All C(H,H,H) groups
2.a Secondary CH2 refined with riding coordinates:
 C2(H2A,H2B), C3(H3A,H3B), C4(H4A,H4B), C5(H5A,H5B), C6(H6A,H6B), C7(H7A,H7B),
 C8(H8A,H8B), C9(H9A,H9B), C10(H10A,H10B), C11(H11A,H11B), C12(H12A,H12B),
 C13(H13A,H13B), C15(H15A,H15B), C16(H16A,H16B), C18(H18A,H18B), C19(H19A,H19B),
  C20(H20A,H20B), C21(H21A,H21B), C22(H22A,H22B), C23(H23A,H23B), C24(H24A,
 H24B), C25(H25A,H25B), C26(H26A,H26B), C27(H27A,H27B), C28(H28A,H28B),
 C29(H29A,H29B), C30(H30A,H30B)
2.b Idealised Me refined as rotating group:
 C1(H1A,H1B,H1C), C31(H31A,H31B,H31C)
;
_olex2_submission_special_instructions 'No special instructions were received'

loop_
_space_group_symop_operation_xyz
'x, y, z'
'-x, y, -z+1/2'
'x+1/2, y+1/2, z'
'-x+1/2, y+1/2, -z+1/2'
'-x, -y, -z'
'x, -y, z-1/2'
'-x+1/2, -y+1/2, -z'
'x+1/2, -y+1/2, z-1/2'

loop_
_atom_site_label
_atom_site_type_symbol
_atom_site_fract_x
_atom_site_fract_y
_atom_site_fract_z
_atom_site_U_iso_or_equiv
_atom_site_adp_type
_atom_site_occupancy
_atom_site_site_symmetry_order
_atom_site_calc_flag
_atom_site_refinement_flags_posn
_atom_site_refinement_flags_adp
_atom_site_refinement_flags_occupancy
_atom_site_disorder_assembly
_atom_site_disorder_group
O1 O 0.14622(2) 1.0439(3) 0.98756(15) 0.0253(3) Uani 1 1 d . . . . .
O2 O 0.12002(2) 0.8935(3) 0.77549(17) 0.0350(4) Uani 1 1 d . . . . .
O3 O 0.11142(2) 0.5202(4) 0.7978(2) 0.0641(7) Uani 1 1 d . . . . .
N1 N 0.14164(2) 0.6072(3) 0.95170(18) 0.0214(4) Uani 1 1 d . . . . .
C1 C 0.24068(2) 0.6910(4) 0.1537(2) 0.0284(5) Uani 1 1 d . . . . .
H1A H 0.241408 0.496939 0.165654 0.043 Uiso 1 1 calc GR . . . .
H1B H 0.246655 0.774484 0.143809 0.043 Uiso 1 1 calc GR . . . .
H1C H 0.236944 0.728004 0.063679 0.043 Uiso 1 1 calc GR . . . .
C2 C 0.23596(2) 0.8081(4) 0.2933(2) 0.0247(5) Uani 1 1 d . . . . .
H2A H 0.235455 1.004953 0.282031 0.030 Uiso 1 1 calc R . . . .
H2B H 0.239805 0.771573 0.383511 0.030 Uiso 1 1 calc R . . . .
C3 C 0.22629(2) 0.6894(4) 0.3172(2) 0.0218(4) Uani 1 1 d . . . . .
H3A H 0.222508 0.721841 0.225817 0.026 Uiso 1 1 calc R . . . .
H3B H 0.226829 0.493006 0.330672 0.026 Uiso 1 1 calc R . . . .
C4 C 0.22137(2) 0.8094(4) 0.4545(2) 0.0212(4) Uani 1 1 d . . . . .
H4A H 0.220790 1.005634 0.440711 0.025 Uiso 1 1 calc R . . . .
H4B H 0.225176 0.778185 0.545835 0.025 Uiso 1 1 calc R . . . .
C5 C 0.21173(2) 0.6888(4) 0.4790(2) 0.0206(4) Uani 1 1 d . . . . .
H5A H 0.207923 0.719777 0.387596 0.025 Uiso 1 1 calc R . . . .
H5B H 0.212306 0.492680 0.493000 0.025 Uiso 1 1 calc R . . . .
C6 C 0.20680(2) 0.8096(4) 0.6163(2) 0.0202(4) Uani 1 1 d . . . . .
H6A H 0.210616 0.779178 0.707544 0.024 Uiso 1 1 calc R . . . .
H6B H 0.206206 1.005656 0.602044 0.024 Uiso 1 1 calc R . . . .
C7 C 0.19718(2) 0.6890(4) 0.6413(2) 0.0201(4) Uani 1 1 d . . . . .
H7A H 0.193357 0.719678 0.550142 0.024 Uiso 1 1 calc R . . . .
H7B H 0.197769 0.492910 0.655481 0.024 Uiso 1 1 calc R . . . .
C8 C 0.19230(2) 0.8101(4) 0.7787(2) 0.0200(4) Uani 1 1 d . . . . .
H8A H 0.196129 0.779166 0.869798 0.024 Uiso 1 1 calc R . . . .
H8B H 0.191736 1.006315 0.764548 0.024 Uiso 1 1 calc R . . . .
C9 C 0.18268(2) 0.6906(4) 0.8039(2) 0.0202(4) Uani 1 1 d . . . . .
H9A H 0.183232 0.494278 0.817450 0.024 Uiso 1 1 calc R . . . .
H9B H 0.178830 0.722792 0.713159 0.024 Uiso 1 1 calc R . . . .
C10 C 0.17787(2) 0.8115(4) 0.9423(2) 0.0203(4) Uani 1 1 d . . . . .
H10A H 0.177422 1.008204 0.929304 0.024 Uiso 1 1 calc R . . . .
H10B H 0.181693 0.777102 1.033018 0.024 Uiso 1 1 calc R . . . .
C11 C 0.16815(2) 0.6975(4) 0.9683(2) 0.0199(4) Uani 1 1 d . . . . .
H11A H 0.164215 0.739703 0.879898 0.024 Uiso 1 1 calc R . . . .
H11B H 0.168527 0.500013 0.977078 0.024 Uiso 1 1 calc R . . . .
C12 C 0.16371(2) 0.8127(4) 1.1113(2) 0.0205(4) Uani 1 1 d . . . . .
H12A H 0.163334 1.010145 1.102162 0.025 Uiso 1 1 calc R . . . .
H12B H 0.167683 0.771372 1.199438 0.025 Uiso 1 1 calc R . . . .
C13 C 0.15398(2) 0.6994(4) 1.1394(2) 0.0197(4) Uani 1 1 d . . . . .
H13A H 0.154185 0.501073 1.138149 0.024 Uiso 1 1 calc R . . . .
H13B H 0.152018 0.756513 1.239782 0.024 Uiso 1 1 calc R . . . .
C14 C 0.14698(2) 0.7980(4) 1.0196(2) 0.0191(4) Uani 1 1 d . . . . .
C15 C 0.13475(2) 0.6751(4) 0.8323(2) 0.0251(5) Uani 1 1 d . . . . .
H15A H 0.133029 0.510341 0.776676 0.030 Uiso 1 1 calc R . . . .
H15B H 0.137440 0.802087 0.760675 0.030 Uiso 1 1 calc R . . . .
C16 C 0.12615(2) 0.8022(5) 0.8993(2) 0.0319(5) Uani 1 1 d . . . . .
H16A H 0.122996 0.668658 0.961491 0.038 Uiso 1 1 calc R . . . .
H16B H 0.127884 0.956182 0.963884 0.038 Uiso 1 1 calc R . . . .
C17 C 0.11277(2) 0.7313(4) 0.7363(2) 0.0243(5) Uani 1 1 d . . . . .
C18 C 0.10715(2) 0.8483(4) 0.6046(2) 0.0226(4) Uani 1 1 d . . . . .
H18A H 0.110680 0.831421 0.512138 0.027 Uiso 1 1 calc R . . . .
H18B H 0.106167 1.041748 0.622967 0.027 Uiso 1 1 calc R . . . .
C19 C 0.09775(2) 0.7102(4) 0.5788(2) 0.0223(4) Uani 1 1 d . . . . .
H19A H 0.094063 0.734381 0.669005 0.027 Uiso 1 1 calc R . . . .
H19B H 0.098670 0.515473 0.564062 0.027 Uiso 1 1 calc R . . . .
C20 C 0.09249(2) 0.8273(4) 0.4400(2) 0.0217(4) Uani 1 1 d . . . . .
H20A H 0.091681 1.022479 0.454765 0.026 Uiso 1 1 calc R . . . .
H20B H 0.096208 0.802151 0.350248 0.026 Uiso 1 1 calc R . . . .
C21 C 0.08300(2) 0.6973(4) 0.4103(2) 0.0212(4) Uani 1 1 d . . . . .
H21A H 0.079215 0.725857 0.498987 0.025 Uiso 1 1 calc R . . . .
H21B H 0.083775 0.501668 0.397232 0.025 Uiso 1 1 calc R . . . .
C22 C 0.07793(2) 0.8133(4) 0.2692(2) 0.0209(4) Uani 1 1 d . . . . .
H22A H 0.081702 0.782519 0.180649 0.025 Uiso 1 1 calc R . . . .
H22B H 0.077271 1.009396 0.281874 0.025 Uiso 1 1 calc R . . . .
C23 C 0.06832(2) 0.6893(4) 0.2380(2) 0.0209(4) Uani 1 1 d . . . . .
H23A H 0.068953 0.493215 0.225029 0.025 Uiso 1 1 calc R . . . .
H23B H 0.064519 0.720273 0.326301 0.025 Uiso 1 1 calc R . . . .
C24 C 0.06336(2) 0.8080(4) 0.0965(2) 0.0207(4) Uani 1 1 d . . . . .
H24A H 0.067159 0.776137 0.008283 0.025 Uiso 1 1 calc R . . . .
H24B H 0.062779 1.004256 0.109338 0.025 Uiso 1 1 calc R . . . .
C25 C 0.05374(2) 0.6873(4) 0.0646(2) 0.0210(4) Uani 1 1 d . . . . .
H25A H 0.054326 0.491192 0.050858 0.025 Uiso 1 1 calc R . . . .
H25B H 0.049953 0.717939 0.153027 0.025 Uiso 1 1 calc R . . . .
C26 C 0.04881(2) 0.8084(4) -0.0763(2) 0.0213(4) Uani 1 1 d . . . . .
H26A H 0.052592 0.777154 -0.164709 0.026 Uiso 1 1 calc R . . . .
H26B H 0.048257 1.004623 -0.062681 0.026 Uiso 1 1 calc R . . . .
C27 C 0.03916(2) 0.6896(4) -0.1086(2) 0.0218(4) Uani 1 1 d . . . . .
H27A H 0.039707 0.493523 -0.122886 0.026 Uiso 1 1 calc R . . . .
H27B H 0.035375 0.720182 -0.020163 0.026 Uiso 1 1 calc R . . . .
C28 C 0.03427(2) 0.8127(4) -0.2491(2) 0.0226(4) Uani 1 1 d . . . . .
H28A H 0.038022 0.779286 -0.337651 0.027 Uiso 1 1 calc R . . . .
H28B H 0.033849 1.009209 -0.235476 0.027 Uiso 1 1 calc R . . . .
C29 C 0.02454(2) 0.6992(4) -0.2811(2) 0.0245(5) Uani 1 1 d . . . . .
H29A H 0.024944 0.502532 -0.293943 0.029 Uiso 1 1 calc R . . . .
H29B H 0.020759 0.734280 -0.193048 0.029 Uiso 1 1 calc R . . . .
C30 C 0.01975(2) 0.8219(4) -0.4226(2) 0.0305(5) Uani 1 1 d . . . . .
H30A H 0.019336 1.018514 -0.409577 0.037 Uiso 1 1 calc R . . . .
H30B H 0.023541 0.787208 -0.510535 0.037 Uiso 1 1 calc R . . . .
C31 C 0.01008(2) 0.7086(5) -0.4547(3) 0.0408(6) Uani 1 1 d . . . . .
H31A H 0.010426 0.514164 -0.468904 0.061 Uiso 1 1 calc GR . . . .
H31B H 0.007499 0.791951 -0.545568 0.061 Uiso 1 1 calc GR . . . .
H31C H 0.006204 0.748241 -0.369864 0.061 Uiso 1 1 calc GR . . . .
H1 H 0.14256(15) 0.445(5) 0.971(2) 0.022(6) Uiso 1 1 d . . . . .

loop_
_atom_site_aniso_label
_atom_site_aniso_U_11
_atom_site_aniso_U_22
_atom_site_aniso_U_33
_atom_site_aniso_U_23
_atom_site_aniso_U_13
_atom_site_aniso_U_12
O1 0.0326(8) 0.0125(7) 0.0306(7) 0.0026(6) -0.0017(6) 0.0009(6)
O2 0.0298(8) 0.0380(9) 0.0365(8) 0.0106(7) -0.0119(7) -0.0062(7)
O3 0.0680(14) 0.0554(12) 0.0668(13) 0.0392(10) -0.0388(10) -0.0315(11)
N1 0.0306(9) 0.0112(8) 0.0224(8) 0.0008(6) -0.0032(7) 0.0024(7)
C1 0.0281(11) 0.0326(12) 0.0247(10) 0.0000(9) 0.0050(8) 0.0004(9)
C2 0.0291(11) 0.0236(11) 0.0216(9) 0.0004(8) 0.0021(8) -0.0014(8)
C3 0.0280(11) 0.0179(10) 0.0193(9) -0.0001(7) 0.0009(8) 0.0004(8)
C4 0.0270(11) 0.0167(10) 0.0199(9) -0.0004(7) 0.0007(8) 0.0003(8)
C5 0.0264(11) 0.0168(10) 0.0188(9) -0.0003(7) 0.0004(8) 0.0000(8)
C6 0.0255(11) 0.0159(9) 0.0191(9) -0.0002(7) -0.0003(8) -0.0003(8)
C7 0.0255(11) 0.0157(9) 0.0191(9) -0.0006(7) 0.0000(8) 0.0005(8)
C8 0.0243(10) 0.0164(10) 0.0191(9) 0.0003(7) 0.0000(8) 0.0002(8)
C9 0.0262(11) 0.0157(9) 0.0187(9) 0.0003(7) -0.0005(8) -0.0003(8)
C10 0.0265(11) 0.0157(9) 0.0185(9) 0.0007(7) -0.0008(7) 0.0007(8)
C11 0.0260(11) 0.0154(9) 0.0183(9) -0.0004(7) -0.0003(7) 0.0004(8)
C12 0.0264(11) 0.0164(9) 0.0185(9) -0.0005(7) -0.0015(7) -0.0001(8)
C13 0.0259(11) 0.0155(9) 0.0179(9) 0.0000(7) 0.0019(7) 0.0005(8)
C14 0.0231(10) 0.0161(10) 0.0185(9) 0.0012(7) 0.0043(7) 0.0022(8)
C15 0.0368(12) 0.0196(10) 0.0187(9) -0.0002(8) -0.0038(8) 0.0004(9)
C16 0.0264(11) 0.0426(13) 0.0262(10) 0.0047(9) -0.0074(8) 0.0001(10)
C17 0.0301(12) 0.0211(10) 0.0215(10) -0.0001(8) -0.0029(8) 0.0006(9)
C18 0.0298(11) 0.0187(9) 0.0192(9) 0.0013(8) -0.0017(8) 0.0012(8)
C19 0.0276(11) 0.0189(10) 0.0203(9) 0.0010(7) -0.0042(8) 0.0000(8)
C20 0.0285(11) 0.0169(9) 0.0194(9) 0.0005(7) -0.0027(8) 0.0009(8)
C21 0.0275(11) 0.0168(10) 0.0191(9) 0.0007(7) -0.0019(8) 0.0007(8)
C22 0.0276(11) 0.0168(10) 0.0184(9) -0.0001(7) -0.0013(8) 0.0007(8)
C23 0.0264(11) 0.0169(10) 0.0195(9) 0.0002(7) -0.0009(8) 0.0006(8)
C24 0.0261(11) 0.0170(10) 0.0190(9) 0.0007(7) -0.0011(8) -0.0006(8)
C25 0.0278(11) 0.0161(10) 0.0190(9) 0.0007(7) -0.0009(8) 0.0005(8)
C26 0.0286(11) 0.0157(9) 0.0195(9) 0.0004(7) -0.0011(8) 0.0004(8)
C27 0.0268(11) 0.0184(10) 0.0201(9) -0.0001(7) -0.0009(8) -0.0004(8)
C28 0.0300(11) 0.0171(10) 0.0205(9) -0.0003(7) -0.0012(8) 0.0004(8)
C29 0.0269(11) 0.0224(10) 0.0240(10) -0.0005(8) -0.0013(8) 0.0001(8)
C30 0.0349(12) 0.0260(11) 0.0302(11) 0.0002(9) -0.0072(9) 0.0015(9)
C31 0.0334(13) 0.0463(15) 0.0421(13) -0.0014(11) -0.0113(10) -0.0002(11)

loop_
_atom_type_symbol
_atom_type_description
_atom_type_scat_dispersion_real
_atom_type_scat_dispersion_imag
_atom_type_scat_source
C C 0.0033 0.0016 'International Tables Vol C Tables 4.2.6.8 and 6.1.1.4'
N N 0.0061 0.0033 'International Tables Vol C Tables 4.2.6.8 and 6.1.1.4'
O O 0.0106 0.0060 'International Tables Vol C Tables 4.2.6.8 and 6.1.1.4'
H H 0.0000 0.0000 'International Tables Vol C Tables 4.2.6.8 and 6.1.1.4'

loop_
_geom_angle_atom_site_label_1
_geom_angle_atom_site_label_2
_geom_angle_atom_site_label_3
_geom_angle
_geom_angle_site_symmetry_1
_geom_angle_site_symmetry_3
_geom_angle_publ_flag
C17 O2 C16 117.56(17) . . ?
C14 N1 C15 122.17(17) . . ?
C14 N1 H1 119.3(16) . . ?
C15 N1 H1 118.2(16) . . ?
H1A C1 H1B 109.5 . . ?
H1A C1 H1C 109.5 . . ?
H1B C1 H1C 109.5 . . ?
C2 C1 H1A 109.5 . . ?
C2 C1 H1B 109.5 . . ?
C2 C1 H1C 109.5 . . ?
C1 C2 H2A 108.9 . . ?
C1 C2 H2B 108.9 . . ?
C1 C2 C3 113.24(17) . . ?
H2A C2 H2B 107.7 . . ?
C3 C2 H2A 108.9 . . ?
C3 C2 H2B 108.9 . . ?
C2 C3 H3A 108.8 . . ?
C2 C3 H3B 108.8 . . ?
H3A C3 H3B 107.7 . . ?
C4 C3 C2 113.92(16) . . ?
C4 C3 H3A 108.8 . . ?
C4 C3 H3B 108.8 . . ?
C3 C4 H4A 108.8 . . ?
C3 C4 H4B 108.8 . . ?
C3 C4 C5 113.84(16) . . ?
H4A C4 H4B 107.7 . . ?
C5 C4 H4A 108.8 . . ?
C5 C4 H4B 108.8 . . ?
C4 C5 H5A 108.8 . . ?
C4 C5 H5B 108.8 . . ?
H5A C5 H5B 107.7 . . ?
C6 C5 C4 113.78(15) . . ?
C6 C5 H5A 108.8 . . ?
C6 C5 H5B 108.8 . . ?
C5 C6 H6A 108.8 . . ?
C5 C6 H6B 108.8 . . ?
H6A C6 H6B 107.7 . . ?
C7 C6 C5 113.92(15) . . ?
C7 C6 H6A 108.8 . . ?
C7 C6 H6B 108.8 . . ?
C6 C7 H7A 108.8 . . ?
C6 C7 H7B 108.8 . . ?
H7A C7 H7B 107.7 . . ?
C8 C7 C6 113.66(15) . . ?
C8 C7 H7A 108.8 . . ?
C8 C7 H7B 108.8 . . ?
C7 C8 H8A 108.8 . . ?
C7 C8 H8B 108.8 . . ?
H8A C8 H8B 107.7 . . ?
C9 C8 C7 113.84(15) . . ?
C9 C8 H8A 108.8 . . ?
C9 C8 H8B 108.8 . . ?
C8 C9 H9A 108.9 . . ?
C8 C9 H9B 108.9 . . ?
C8 C9 C10 113.51(15) . . ?
H9A C9 H9B 107.7 . . ?
C10 C9 H9A 108.9 . . ?
C10 C9 H9B 108.9 . . ?
C9 C10 H10A 108.7 . . ?
C9 C10 H10B 108.7 . . ?
C9 C10 C11 114.35(15) . . ?
H10A C10 H10B 107.6 . . ?
C11 C10 H10A 108.7 . . ?
C11 C10 H10B 108.7 . . ?
C10 C11 H11A 109.0 . . ?
C10 C11 H11B 109.0 . . ?
H11A C11 H11B 107.8 . . ?
C12 C11 C10 113.09(15) . . ?
C12 C11 H11A 109.0 . . ?
C12 C11 H11B 109.0 . . ?
C11 C12 H12A 108.8 . . ?
C11 C12 H12B 108.8 . . ?
C11 C12 C13 113.75(15) . . ?
H12A C12 H12B 107.7 . . ?
C13 C12 H12A 108.8 . . ?
C13 C12 H12B 108.8 . . ?
C12 C13 H13A 109.3 . . ?
C12 C13 H13B 109.3 . . ?
H13A C13 H13B 107.9 . . ?
C14 C13 C12 111.77(15) . . ?
C14 C13 H13A 109.3 . . ?
C14 C13 H13B 109.3 . . ?
O1 C14 N1 121.92(18) . . ?
O1 C14 C13 121.25(17) . . ?
N1 C14 C13 116.84(16) . . ?
N1 C15 H15A 109.4 . . ?
N1 C15 H15B 109.4 . . ?
N1 C15 C16 111.39(16) . . ?
H15A C15 H15B 108.0 . . ?
C16 C15 H15A 109.4 . . ?
C16 C15 H15B 109.4 . . ?
O2 C16 C15 109.04(17) . . ?
O2 C16 H16A 109.9 . . ?
O2 C16 H16B 109.9 . . ?
C15 C16 H16A 109.9 . . ?
C15 C16 H16B 109.9 . . ?
H16A C16 H16B 108.3 . . ?
O2 C17 C18 111.73(17) . . ?
O3 C17 O2 122.24(19) . . ?
O3 C17 C18 125.99(19) . . ?
C17 C18 H18A 108.8 . . ?
C17 C18 H18B 108.8 . . ?
C17 C18 C19 113.87(16) . . ?
H18A C18 H18B 107.7 . . ?
C19 C18 H18A 108.8 . . ?
C19 C18 H18B 108.8 . . ?
C18 C19 H19A 109.2 . . ?
C18 C19 H19B 109.2 . . ?
C18 C19 C20 111.94(16) . . ?
H19A C19 H19B 107.9 . . ?
C20 C19 H19A 109.2 . . ?
C20 C19 H19B 109.2 . . ?
C19 C20 H20A 108.8 . . ?
C19 C20 H20B 108.8 . . ?
H20A C20 H20B 107.7 . . ?
C21 C20 C19 113.90(16) . . ?
C21 C20 H20A 108.8 . . ?
C21 C20 H20B 108.8 . . ?
C20 C21 H21A 109.0 . . ?
C20 C21 H21B 109.0 . . ?
C20 C21 C22 113.12(16) . . ?
H21A C21 H21B 107.8 . . ?
C22 C21 H21A 109.0 . . ?
C22 C21 H21B 109.0 . . ?
C21 C22 H22A 108.7 . . ?
C21 C22 H22B 108.7 . . ?
C21 C22 C23 114.23(16) . . ?
H22A C22 H22B 107.6 . . ?
C23 C22 H22A 108.7 . . ?
C23 C22 H22B 108.7 . . ?
C22 C23 H23A 108.9 . . ?
C22 C23 H23B 108.9 . . ?
H23A C23 H23B 107.7 . . ?
C24 C23 C22 113.41(16) . . ?
C24 C23 H23A 108.9 . . ?
C24 C23 H23B 108.9 . . ?
C23 C24 H24A 108.8 . . ?
C23 C24 H24B 108.8 . . ?
C23 C24 C25 113.94(16) . . ?
H24A C24 H24B 107.7 . . ?
C25 C24 H24A 108.8 . . ?
C25 C24 H24B 108.8 . . ?
C24 C25 H25A 108.8 . . ?
C24 C25 H25B 108.8 . . ?
H25A C25 H25B 107.7 . . ?
C26 C25 C24 113.63(16) . . ?
C26 C25 H25A 108.8 . . ?
C26 C25 H25B 108.8 . . ?
C25 C26 H26A 108.8 . . ?
C25 C26 H26B 108.8 . . ?
C25 C26 C27 113.95(16) . . ?
H26A C26 H26B 107.7 . . ?
C27 C26 H26A 108.8 . . ?
C27 C26 H26B 108.8 . . ?
C26 C27 H27A 108.9 . . ?
C26 C27 H27B 108.9 . . ?
H27A C27 H27B 107.7 . . ?
C28 C27 C26 113.56(16) . . ?
C28 C27 H27A 108.9 . . ?
C28 C27 H27B 108.9 . . ?
C27 C28 H28A 108.7 . . ?
C27 C28 H28B 108.7 . . ?
C27 C28 C29 114.11(16) . . ?
H28A C28 H28B 107.6 . . ?
C29 C28 H28A 108.7 . . ?
C29 C28 H28B 108.7 . . ?
C28 C29 H29A 108.8 . . ?
C28 C29 H29B 108.8 . . ?
H29A C29 H29B 107.7 . . ?
C30 C29 C28 113.64(17) . . ?
C30 C29 H29A 108.8 . . ?
C30 C29 H29B 108.8 . . ?
C29 C30 H30A 108.8 . . ?
C29 C30 H30B 108.8 . . ?
H30A C30 H30B 107.7 . . ?
C31 C30 C29 113.68(19) . . ?
C31 C30 H30A 108.8 . . ?
C31 C30 H30B 108.8 . . ?
C30 C31 H31A 109.5 . . ?
C30 C31 H31B 109.5 . . ?
C30 C31 H31C 109.5 . . ?
H31A C31 H31B 109.5 . . ?
H31A C31 H31C 109.5 . . ?
H31B C31 H31C 109.5 . . ?

loop_
_geom_bond_atom_site_label_1
_geom_bond_atom_site_label_2
_geom_bond_distance
_geom_bond_site_symmetry_2
_geom_bond_publ_flag
O1 C14 1.238(2) . ?
O2 C16 1.451(2) . ?
O2 C17 1.349(3) . ?
O3 C17 1.182(3) . ?
N1 C14 1.340(3) . ?
N1 C15 1.461(3) . ?
N1 H1 0.82(2) . ?
C1 H1A 0.9600 . ?
C1 H1B 0.9600 . ?
C1 H1C 0.9600 . ?
C1 C2 1.525(3) . ?
C2 H2A 0.9700 . ?
C2 H2B 0.9700 . ?
C2 C3 1.529(3) . ?
C3 H3A 0.9700 . ?
C3 H3B 0.9700 . ?
C3 C4 1.528(3) . ?
C4 H4A 0.9700 . ?
C4 H4B 0.9700 . ?
C4 C5 1.531(3) . ?
C5 H5A 0.9700 . ?
C5 H5B 0.9700 . ?
C5 C6 1.530(3) . ?
C6 H6A 0.9700 . ?
C6 H6B 0.9700 . ?
C6 C7 1.529(3) . ?
C7 H7A 0.9700 . ?
C7 H7B 0.9700 . ?
C7 C8 1.527(3) . ?
C8 H8A 0.9700 . ?
C8 H8B 0.9700 . ?
C8 C9 1.528(3) . ?
C9 H9A 0.9700 . ?
C9 H9B 0.9700 . ?
C9 C10 1.530(3) . ?
C10 H10A 0.9700 . ?
C10 H10B 0.9700 . ?
C10 C11 1.530(3) . ?
C11 H11A 0.9700 . ?
C11 H11B 0.9700 . ?
C11 C12 1.528(3) . ?
C12 H12A 0.9700 . ?
C12 H12B 0.9700 . ?
C12 C13 1.535(3) . ?
C13 H13A 0.9700 . ?
C13 H13B 0.9700 . ?
C13 C14 1.516(3) . ?
C15 H15A 0.9700 . ?
C15 H15B 0.9700 . ?
C15 C16 1.520(3) . ?
C16 H16A 0.9700 . ?
C16 H16B 0.9700 . ?
C17 C18 1.505(3) . ?
C18 H18A 0.9700 . ?
C18 H18B 0.9700 . ?
C18 C19 1.527(3) . ?
C19 H19A 0.9700 . ?
C19 H19B 0.9700 . ?
C19 C20 1.527(3) . ?
C20 H20A 0.9700 . ?
C20 H20B 0.9700 . ?
C20 C21 1.526(3) . ?
C21 H21A 0.9700 . ?
C21 H21B 0.9700 . ?
C21 C22 1.528(2) . ?
C22 H22A 0.9700 . ?
C22 H22B 0.9700 . ?
C22 C23 1.532(3) . ?
C23 H23A 0.9700 . ?
C23 H23B 0.9700 . ?
C23 C24 1.528(2) . ?
C24 H24A 0.9700 . ?
C24 H24B 0.9700 . ?
C24 C25 1.528(3) . ?
C25 H25A 0.9700 . ?
C25 H25B 0.9700 . ?
C25 C26 1.528(3) . ?
C26 H26A 0.9700 . ?
C26 H26B 0.9700 . ?
C26 C27 1.528(3) . ?
C27 H27A 0.9700 . ?
C27 H27B 0.9700 . ?
C27 C28 1.525(3) . ?
C28 H28A 0.9700 . ?
C28 H28B 0.9700 . ?
C28 C29 1.530(3) . ?
C29 H29A 0.9700 . ?
C29 H29B 0.9700 . ?
C29 C30 1.525(3) . ?
C30 H30A 0.9700 . ?
C30 H30B 0.9700 . ?
C30 C31 1.522(3) . ?
C31 H31A 0.9600 . ?
C31 H31B 0.9600 . ?
C31 H31C 0.9600 . ?

loop_
_geom_torsion_atom_site_label_1
_geom_torsion_atom_site_label_2
_geom_torsion_atom_site_label_3
_geom_torsion_atom_site_label_4
_geom_torsion
_geom_torsion_site_symmetry_1
_geom_torsion_site_symmetry_2
_geom_torsion_site_symmetry_3
_geom_torsion_site_symmetry_4
_geom_torsion_publ_flag
O2 C17 C18 C19 -166.85(17) . . . . ?
O3 C17 C18 C19 15.4(3) . . . . ?
N1 C15 C16 O2 173.63(16) . . . . ?
C1 C2 C3 C4 -178.64(16) . . . . ?
C2 C3 C4 C5 -179.57(15) . . . . ?
C3 C4 C5 C6 -179.89(15) . . . . ?
C4 C5 C6 C7 -179.82(15) . . . . ?
C5 C6 C7 C8 179.93(15) . . . . ?
C6 C7 C8 C9 179.88(15) . . . . ?
C7 C8 C9 C10 179.60(15) . . . . ?
C8 C9 C10 C11 179.15(15) . . . . ?
C9 C10 C11 C12 177.39(15) . . . . ?
C10 C11 C12 C13 -179.75(15) . . . . ?
C11 C12 C13 C14 -68.4(2) . . . . ?
C12 C13 C14 O1 -50.7(2) . . . . ?
C12 C13 C14 N1 129.89(18) . . . . ?
C14 N1 C15 C16 -76.6(2) . . . . ?
C15 N1 C14 O1 1.8(3) . . . . ?
C15 N1 C14 C13 -178.8(2) . . . . ?
C16 O2 C17 O3 -1.0(3) . . . . ?
C16 O2 C17 C18 -178.82(17) . . . . ?
C17 O2 C16 C15 100.1(2) . . . . ?
C17 C18 C19 C20 -177.53(16) . . . . ?
C18 C19 C20 C21 -179.49(16) . . . . ?
C19 C20 C21 C22 -178.87(15) . . . . ?
C20 C21 C22 C23 -179.15(16) . . . . ?
C21 C22 C23 C24 -179.99(15) . . . . ?
C22 C23 C24 C25 -179.65(16) . . . . ?
C23 C24 C25 C26 179.57(15) . . . . ?
C24 C25 C26 C27 -179.76(16) . . . . ?
C25 C26 C27 C28 179.73(15) . . . . ?
C26 C27 C28 C29 -178.96(16) . . . . ?
C27 C28 C29 C30 -179.47(16) . . . . ?
C28 C29 C30 C31 179.86(18) . . . . ?
